data_2103227
loop_
_publ_author_name
'Kelly, Craig J.'
'Skakle, Janet M. S.'
'Wardell, James L.'
'Wardell, Solange M. S. V.'
'Low, John N.'
'Glidewell, Christopher'

_publ_section_title
;
 Iodo-nitroarenesulfonamides: interplay of hard and soft hydrogen
 bonds, I&#x00B7;&#x00B7;&#x00B7;O interactions and aromatic
 \p&#x00B7;&#x00B7;&#x00B7;\p stacking interactions
;
_journal_issue 1
_journal_name_full 'Acta Crystallographica Section B'
_journal_page_first 94
_journal_page_last 108
_journal_paper_doi 10.1107/S0108768101016858
_journal_volume 58
_journal_year 2002
_chemical_formula_moiety 'C12 H9 I N2 O4 S'
_chemical_formula_sum 'C12 H9 I N2 O4 S'
_chemical_formula_weight 404.17
_chemical_name_systematic
;
N-(4'-Iodophenylsulfonyl)-4-nitroaniline
;
_space_group_IT_number 14
_symmetry_cell_setting monoclinic
_symmetry_space_group_name_Hall '-P 2yn'
_symmetry_space_group_name_H-M 'P 1 21/n 1'
_atom_sites_solution_hydrogens geom
_atom_sites_solution_primary direct
_atom_sites_solution_secondary difmap
_cell_angle_alpha 90.00
_cell_angle_beta 92.7786(9)
_cell_angle_gamma 90.00
_cell_formula_units_Z 4
_cell_length_a 5.08250(10)
_cell_length_b 13.0448(3)
_cell_length_c 20.5648(6)
_cell_measurement_reflns_used 3088
_cell_measurement_temperature 150(2)
_cell_measurement_theta_max 27.48
_cell_measurement_theta_min 3.12
_cell_volume 1361.85(6)
_computing_cell_refinement 'DENZO-SMN (Otwinowski & Minor, 1997)'
_computing_data_collection 'Kappa-CCD server software (Nonius, 1997)'
_computing_data_reduction 'DENZO-SMN (Otwinowski & Minor, 1997)'
_computing_molecular_graphics 'PLATON (Spek, 2001)'
_computing_publication_material 'SHELXL-97  (Sheldrick, 1997b) and PRPKAPPA (Ferguson, 1999)'
_computing_structure_refinement 'SHELXL-97 (Sheldrick, 1997b)'
_computing_structure_solution 'SHELXS-97 (Sheldrick, 1997a)'
_diffrn_ambient_temperature 150(2)
_diffrn_measured_fraction_theta_full .988
_diffrn_measured_fraction_theta_max .988
_diffrn_measurement_device_type Kappa-CCD
_diffrn_measurement_method '\f scans, and \w scans with \k offsets'
_diffrn_radiation_monochromator graphite
_diffrn_radiation_source 'fine-focus sealed X-ray tube'
_diffrn_radiation_type 'Mo K\a'
_diffrn_radiation_wavelength .71073
_diffrn_reflns_av_R_equivalents .0657
_diffrn_reflns_av_sigmaI/netI .0470
_diffrn_reflns_limit_h_max 6
_diffrn_reflns_limit_h_min -6
_diffrn_reflns_limit_k_max 16
_diffrn_reflns_limit_k_min -16
_diffrn_reflns_limit_l_max 26
_diffrn_reflns_limit_l_min -26
_diffrn_reflns_number 12123
_diffrn_reflns_theta_full 27.48
_diffrn_reflns_theta_max 27.48
_diffrn_reflns_theta_min 3.12
_diffrn_standards_decay_% 0
_exptl_absorpt_coefficient_mu 2.519
_exptl_absorpt_correction_T_max .8239
_exptl_absorpt_correction_T_min .5187
_exptl_absorpt_correction_type multi-scan
_exptl_absorpt_process_details 'DENZO-SMN (Otwinowski & Minor, 1997)'
_exptl_crystal_colour colourless
_exptl_crystal_density_diffrn 1.971
_exptl_crystal_density_method 'not measured'
_exptl_crystal_description plate
_exptl_crystal_F_000 784
_exptl_crystal_size_max .30
_exptl_crystal_size_mid .18
_exptl_crystal_size_min .08
_refine_diff_density_max .963
_refine_diff_density_min -1.329
_refine_ls_extinction_method none
_refine_ls_goodness_of_fit_ref 1.037
_refine_ls_hydrogen_treatment constr
_refine_ls_matrix_type full
_refine_ls_number_parameters 181
_refine_ls_number_reflns 3088
_refine_ls_number_restraints 0
_refine_ls_restrained_S_all 1.037
_refine_ls_R_factor_all .0436
_refine_ls_R_factor_gt .0367
_refine_ls_shift/su_max .000
_refine_ls_shift/su_mean .000
_refine_ls_structure_factor_coef Fsqd
_refine_ls_weighting_details 'w=1/[\s^2^(Fo^2^)+(0.0562P)^2^+0.6779P] where P=(Fo^2^+2Fc^2^)/3'
_refine_ls_weighting_scheme calc
_refine_ls_wR_factor_gt .0915
_refine_ls_wR_factor_ref .0960
_reflns_number_gt 2691
_reflns_number_total 3088
_reflns_threshold_expression >2\s(I)
_cod_data_source_file na0127.cif
_cod_data_source_block I
_cod_depositor_comments
;
The following automatic conversions were performed:
'_exptl_absorpt_correction_type' value 'Multi-scan' changed to
'multi-scan' according to
'/home/saulius/struct/CIF-dictionaries/cif_core.dic' dictionary named
'cif_core.dic' version 2.4.1 from 2010-06-29.

Automatic conversion script
Id: cif_fix_enum 1527 2010-12-29 10:47:43Z saulius 

The following automatic conversions were performed:

'_exptl_absorpt_correction_type' value 'Multi-scan' changed to
'multi-scan' according to
/home/saulius/struct/CIF-dictionaries/cif_core.dic dictionary named
'cif_core.dic' version 2.4.1 from 2010-06-29.

Automatic conversion script
Id: cif_fix_values 1715 2011-07-08 13:25:40Z adriana 
;
_cod_original_sg_symbol_H-M P21/n
_cod_database_code 2103227
_cod_database_fobs_code 2103227

loop_
_symmetry_equiv_pos_as_xyz
'x, y, z'
'x+1/2, -y+1/2, z+1/2'
'-x, -y, -z'
'-x-1/2, y-1/2, -z-1/2'

loop_
_atom_site_label
_atom_site_fract_x
_atom_site_fract_y
_atom_site_fract_z
_atom_site_U_iso_or_equiv
_atom_site_adp_type
_atom_site_calc_flag
_atom_site_refinement_flags
_atom_site_occupancy
_atom_site_type_symbol
S1 .33544(12) .25798(5) .23238(4) .01846(17) Uani d . 1 S
O11 .4056(4) .16297(16) .20329(12) .0253(5) Uani d . 1 O
O12 .0713(4) .27424(16) .25234(11) .0257(5) Uani d . 1 O
N1 .5314(4) .27071(18) .29794(12) .0188(5) Uani d . 1 N
C11 .4989(6) .35990(19) .33739(16) .0184(6) Uani d . 1 C
C12 .6624(5) .4451(2) .33071(15) .0229(6) Uani d . 1 C
C13 .6240(6) .5318(2) .36729(16) .0235(6) Uani d . 1 C
C14 .4212(6) .5326(2) .40963(15) .0206(6) Uani d . 1 C
N2 .3676(6) .6263(2) .44585(15) .0270(6) Uani d . 1 N
O21 .1784(6) .62793(19) .48041(16) .0451(7) Uani d . 1 O
O22 .5151(5) .69990(19) .44074(14) .0441(7) Uani d . 1 O
C15 .2609(6) .4483(2) .41836(15) .0230(6) Uani d . 1 C
C16 .3024(6) .3611(2) .38185(17) .0228(7) Uani d . 1 C
C21 .4173(6) .3591(2) .18035(16) .0188(6) Uani d . 1 C
C22 .6164(6) .3432(2) .13800(16) .0235(6) Uani d . 1 C
C23 .7014(6) .4246(2) .10049(16) .0249(6) Uani d . 1 C
C24 .5853(6) .5199(2) .10668(14) .0220(6) Uani d . 1 C
I1 .71053(4) .641812(15) .049127(10) .02947(11) Uani d . 1 I
C25 .3862(6) .5355(2) .14893(17) .0271(7) Uani d . 1 C
C26 .3009(6) .4553(2) .18641(16) .0259(6) Uani d . 1 C
H1 .6520 .2244 .3084 .023 Uiso calc R 1 H
H12 .7996 .4432 .3010 .028 Uiso calc R 1 H
H13 .7348 .5899 .3635 .028 Uiso calc R 1 H
H15 .1257 .4503 .4487 .028 Uiso calc R 1 H
H16 .1963 .3020 .3873 .027 Uiso calc R 1 H
H22 .6946 .2774 .1345 .028 Uiso calc R 1 H
H23 .8374 .4148 .0710 .030 Uiso calc R 1 H
H25 .3079 .6013 .1522 .032 Uiso calc R 1 H
H26 .1650 .4655 .2159 .031 Uiso calc R 1 H

loop_
_atom_site_aniso_label
_atom_site_aniso_U_11
_atom_site_aniso_U_22
_atom_site_aniso_U_33
_atom_site_aniso_U_12
_atom_site_aniso_U_13
_atom_site_aniso_U_23
S1 .0142(3) .0159(3) .0255(4) -.0009(3) .0042(3) -.0014(3)
O11 .0266(11) .0175(10) .0322(13) -.0023(9) .0065(9) -.0035(9)
O12 .0126(9) .0271(11) .0378(13) -.0010(8) .0061(8) -.0006(9)
N1 .0156(10) .0156(11) .0256(14) .0044(9) .0034(9) .0000(9)
C11 .0181(13) .0156(14) .0217(16) .0024(10) .0017(12) .0030(10)
C12 .0175(12) .0242(15) .0279(17) -.0025(12) .0096(11) -.0014(12)
C13 .0203(13) .0174(14) .0334(17) -.0058(11) .0085(12) .0022(12)
C14 .0229(13) .0169(13) .0222(15) .0011(11) .0038(11) -.0001(11)
N2 .0304(13) .0197(13) .0317(17) -.0002(11) .0093(12) -.0003(11)
O21 .0503(16) .0301(14) .058(2) -.0075(11) .0350(14) -.0135(12)
O22 .0542(15) .0237(12) .0569(17) -.0182(12) .0287(13) -.0107(11)
C15 .0211(13) .0239(15) .0248(17) -.0037(12) .0096(12) .0013(12)
C16 .0219(14) .0204(16) .0267(18) -.0046(11) .0069(13) .0028(11)
C21 .0181(13) .0177(15) .0208(16) -.0008(10) .0024(12) -.0002(10)
C22 .0256(15) .0183(14) .0274(18) .0048(12) .0080(13) -.0009(12)
C23 .0264(14) .0220(15) .0266(17) .0019(12) .0063(12) .0015(12)
C24 .0270(14) .0209(14) .0180(15) -.0051(12) .0005(11) .0004(11)
I1 .04171(17) .02133(16) .02538(17) -.00558(8) .00187(11) .00356(7)
C25 .0299(15) .0193(14) .0321(18) .0067(12) .0025(13) .0006(12)
C26 .0256(14) .0218(15) .0309(18) .0047(12) .0077(12) -.0016(13)

loop_
_atom_type_symbol
_atom_type_description
_atom_type_scat_dispersion_real
_atom_type_scat_dispersion_imag
_atom_type_scat_source
C C .0033 .0016 'International Tables Vol C Tables 4.2.6.8 and 6.1.1.4'
H H .0000 .0000 'International Tables Vol C Tables 4.2.6.8 and 6.1.1.4'
I I -.4742 1.8119 'International Tables Vol C Tables 4.2.6.8 and 6.1.1.4'
N N .0061 .0033 'International Tables Vol C Tables 4.2.6.8 and 6.1.1.4'
O O .0106 .0060 'International Tables Vol C Tables 4.2.6.8 and 6.1.1.4'
S S .1246 .1234 'International Tables Vol C Tables 4.2.6.8 and 6.1.1.4'

loop_
_geom_angle_atom_site_label_1
_geom_angle_atom_site_label_2
_geom_angle_atom_site_label_3
_geom_angle
_geom_angle_publ_flag
O11 S1 O12 120.17(13) no
O11 S1 N1 106.09(13) no
O12 S1 N1 106.71(13) no
O11 S1 C21 108.92(14) no
O12 S1 C21 108.31(13) no
N1 S1 C21 105.72(13) no
C11 N1 S1 117.65(18) no
C11 N1 H1 121.2 no
S1 N1 H1 121.2 no
C16 C11 C12 120.4(3) no
C16 C11 N1 119.3(2) no
C12 C11 N1 120.3(3) no
C13 C12 C11 119.9(3) no
C13 C12 H12 120.1 no
C11 C12 H12 120.1 no
C12 C13 C14 118.7(3) no
C12 C13 H13 120.7 no
C14 C13 H13 120.7 no
C13 C14 C15 122.5(3) no
C13 C14 N2 119.3(3) no
C15 C14 N2 118.1(3) no
O21 N2 O22 122.5(3) no
O21 N2 C14 118.7(3) no
O22 N2 C14 118.7(3) no
C16 C15 C14 118.4(3) no
C16 C15 H15 120.8 no
C14 C15 H15 120.8 no
C15 C16 C11 120.0(3) no
C15 C16 H16 120.0 no
C11 C16 H16 120.0 no
C22 C21 C26 121.1(3) no
C22 C21 S1 118.2(2) no
C26 C21 S1 120.4(2) no
C21 C22 C23 119.4(3) no
C21 C22 H22 120.3 no
C23 C22 H22 120.3 no
C24 C23 C22 119.2(3) no
C24 C23 H23 120.4 no
C22 C23 H23 120.4 no
C25 C24 C23 121.3(3) no
C25 C24 I1 119.6(2) no
C23 C24 I1 119.1(2) no
C24 C25 C26 119.9(3) no
C24 C25 H25 120.1 no
C26 C25 H25 120.1 no
C25 C26 C21 119.0(3) no
C25 C26 H26 120.5 no
C21 C26 H26 120.5 no

loop_
_geom_bond_atom_site_label_1
_geom_bond_atom_site_label_2
_geom_bond_distance
_geom_bond_publ_flag
S1 O11 1.429(2) no
S1 O12 1.438(2) no
S1 N1 1.645(3) no
S1 C21 1.760(3) no
N1 C11 1.433(4) no
N1 H1 .8800 no
C11 C16 1.386(4) no
C11 C12 1.398(4) no
C12 C13 1.378(4) no
C12 H12 .9500 no
C13 C14 1.381(4) no
C13 H13 .9500 no
C14 C15 1.385(4) no
C14 N2 1.464(4) no
N2 O21 1.223(4) no
N2 O22 1.226(4) no
C15 C16 1.385(4) no
C15 H15 .9500 no
C16 H16 .9500 no
C21 C22 1.382(4) no
C21 C26 1.396(4) no
C22 C23 1.393(4) no
C22 H22 .9500 no
C23 C24 1.384(4) no
C23 H23 .9500 no
C24 C25 1.381(4) no
C24 I1 2.100(3) no
C25 C26 1.382(4) no
C25 H25 .9500 no
C26 H26 .9500 no

loop_
_geom_hbond_atom_site_label_D
_geom_hbond_atom_site_label_H
_geom_hbond_atom_site_label_A
_geom_hbond_site_symmetry_A
_geom_hbond_distance_DH
_geom_hbond_distance_HA
_geom_hbond_distance_DA
_geom_hbond_angle_DHA
_geom_hbond_publ_flag
C13 H13 O11 4_766 .95 2.53 3.330(4) 143 y
C15 H15 O21 3_566 .95 2.40 3.280(4) 153 y
C22 H22 O22 4_756 .95 2.41 3.149(4) 134 y

loop_
_cod_related_entry_id
_cod_related_entry_database
_cod_related_entry_code
1 ChemSpider 13015110
